data_4314086
loop_
_publ_author_name
'Takashi Komuro'
'Tsukasa Matsuo'
'Hiroyuki Kawaguchi'
'Kazuyuki Tatsumi'

_publ_section_title
;
 Coordination Chemistry of Silanedithiolato Ligands Derived from
 Cyclotrisilathiane: Synthesis and Structures of Complexes of Iron(II),
 Cobalt(II), Palladium(II), Copper(I), and Silver(I)
;
_journal_name_full 'Inorganic Chemistry'
_journal_page_first 5340
_journal_page_last 5347
_journal_paper_doi 10.1021/ic0343253
_journal_volume 42
_journal_year 2003
_chemical_formula_moiety 'C11 H29 Fe N3 S2 Si '
_chemical_formula_sum 'C11 H29 Fe N3 S2 Si'
_chemical_formula_weight 351.42
_space_group_IT_number 14
_symmetry_cell_setting monoclinic
_symmetry_Int_Tables_number 14
_symmetry_space_group_name_Hall '-P 2ybc'
_symmetry_space_group_name_H-M 'P 1 21/c 1'
_cell_angle_alpha 90
_cell_angle_beta 109.530(4)
_cell_angle_gamma 90
_cell_formula_units_Z 8
_cell_length_a 21.647(7)
_cell_length_b 10.974(3)
_cell_length_c 16.612(5)
_cell_measurement_reflns_used 13047
_cell_measurement_temperature 173.2
_cell_measurement_theta_max 27.5
_cell_measurement_theta_min 3.1
_cell_volume 3719.2(19)
_computing_cell_refinement CrystalClear
_computing_data_collection CrystalClear
_computing_data_reduction CrystalStructure
_computing_publication_material 'CrystalStructure Ver. 3.10'
_computing_structure_refinement CRYSTALS
_computing_structure_solution SHELXS97
_diffrn_detector_area_resol_mean 14.62
_diffrn_measured_fraction_theta_full 0.9744
_diffrn_measured_fraction_theta_max 0.9762
_diffrn_measurement_device_type 'Rigaku Mercury'
_diffrn_measurement_method \w
_diffrn_radiation_type 'Mo K\a'
_diffrn_radiation_wavelength 0.7107
_diffrn_reflns_av_R_equivalents 0.035
_diffrn_reflns_limit_h_max 27
_diffrn_reflns_limit_h_min -25
_diffrn_reflns_limit_k_max 14
_diffrn_reflns_limit_k_min -14
_diffrn_reflns_limit_l_max 21
_diffrn_reflns_limit_l_min -18
_diffrn_reflns_number 29224
_diffrn_reflns_theta_full 27.50
_diffrn_reflns_theta_max 27.48
_exptl_absorpt_coefficient_mu 1.089
_exptl_absorpt_correction_T_max 0.804
_exptl_absorpt_correction_T_min 0.721
_exptl_absorpt_correction_type none
_exptl_crystal_colour colorless
_exptl_crystal_density_diffrn 1.255
_exptl_crystal_density_method 'not measured'
_exptl_crystal_description prism
_exptl_crystal_size_max 0.250
_exptl_crystal_size_mid 0.210
_exptl_crystal_size_min 0.200
_refine_diff_density_max 1.34
_refine_diff_density_min -0.70
_refine_ls_extinction_method none
_refine_ls_goodness_of_fit_ref 1.003
_refine_ls_hydrogen_treatment refall
_refine_ls_number_parameters 377
_refine_ls_number_reflns 8340
_refine_ls_R_factor_gt 0.0460
_refine_ls_shift/su_max 0.0000
_refine_ls_structure_factor_coef Fsqd
_refine_ls_weighting_details 'w = 1/[0.0000Fo^2^ + 2.0500\s^2^(Fo) + 0.0000]/(4Fo^2^)'
_refine_ls_weighting_scheme calc
_refine_ls_wR_factor_ref 0.1050
_reflns_number_gt 6452
_reflns_number_total 8340
_reflns_threshold_expression F^2^>2.0\s(F^2^)
_cod_data_source_file ic0343253si20030617_084419_1.cif
_cod_data_source_block Fe(S2SiMe2)(pmdeta)
_cod_original_cell_volume 3719(1)
_cod_original_formula_sum 'C11 H29 Fe N3 S2 Si '
_cod_database_code 4314086

loop_
_symmetry_equiv_pos_as_xyz
x,y,z
-x,1/2+y,1/2-z
-x,-y,-z
x,1/2-y,1/2+z

loop_
_atom_site_label
_atom_site_type_symbol
_atom_site_fract_x
_atom_site_fract_y
_atom_site_fract_z
_atom_site_U_iso_or_equiv
_atom_site_adp_type
_atom_site_occupancy
_atom_site_calc_flag
_atom_site_refinement_flags
_atom_site_disorder_assembly
_atom_site_disorder_group
Fe(1) Fe 0.38570(2) 0.46047(3) 0.66655(2) 0.02362(9) Uani 1.00 d . . .
Fe(2) Fe 0.12241(2) 0.41273(4) 0.31148(3) 0.0330(1) Uani 1.00 d . . .
S(1) S 0.45376(3) 0.64121(7) 0.68152(5) 0.0357(2) Uani 1.00 d . . .
S(2) S 0.29063(3) 0.57898(8) 0.60026(5) 0.0394(2) Uani 1.00 d . . .
S(3) S 0.06051(3) 0.22736(8) 0.31435(6) 0.0501(2) Uani 1.00 d . . .
S(4) S 0.22055(3) 0.29708(7) 0.35638(5) 0.0397(2) Uani 1.00 d . . .
Si(1) Si 0.36015(4) 0.72213(8) 0.62316(6) 0.0394(2) Uani 1.00 d . . .
Si(2) Si 0.15484(4) 0.14857(8) 0.34376(6) 0.0393(2) Uani 1.00 d . . .
N(1) N 0.3961(1) 0.4462(2) 0.8030(1) 0.0292(6) Uani 1.00 d . . .
N(2) N 0.3469(1) 0.2686(2) 0.6705(1) 0.0298(6) Uani 1.00 d . . .
N(3) N 0.4240(1) 0.3656(2) 0.5755(1) 0.0341(6) Uani 1.00 d . . .
N(4) N 0.0947(1) 0.5133(2) 0.4086(2) 0.0368(7) Uani 1.00 d . . .
N(5) N 0.1630(1) 0.6004(3) 0.2988(2) 0.0495(8) Uani 1.00 d . . .
N(6) N 0.0813(1) 0.4412(3) 0.1714(2) 0.0483(8) Uani 1.00 d . . .
C(1) C 0.3440(2) 0.8453(3) 0.6910(3) 0.061(1) Uani 1.00 d . . .
C(2) C 0.3575(2) 0.7984(3) 0.5210(2) 0.058(1) Uani 1.00 d . . .
C(3) C 0.4656(1) 0.4261(3) 0.8555(2) 0.0380(8) Uani 1.00 d . . .
C(4) C 0.3733(2) 0.5582(3) 0.8332(2) 0.0487(10) Uani 1.00 d . . .
C(5) C 0.3540(1) 0.3438(3) 0.8106(2) 0.0401(8) Uani 1.00 d . . .
C(6) C 0.3625(1) 0.2357(3) 0.7613(2) 0.0372(8) Uani 1.00 d . . .
C(7) C 0.2752(1) 0.2646(3) 0.6257(2) 0.0401(9) Uani 1.00 d . . .
C(8) C 0.3812(2) 0.1871(3) 0.6288(2) 0.0431(9) Uani 1.00 d . . .
C(9) C 0.3891(2) 0.2467(3) 0.5525(2) 0.0456(9) Uani 1.00 d . . .
C(10) C 0.4102(2) 0.4370(3) 0.4957(2) 0.0482(9) Uani 1.00 d . . .
C(11) C 0.4948(1) 0.3490(3) 0.6134(2) 0.0493(10) Uani 1.00 d . . .
C(12) C 0.1771(2) 0.0551(4) 0.4439(2) 0.060(1) Uani 1.00 d . . .
C(13) C 0.1580(2) 0.0379(3) 0.2592(2) 0.053(1) Uani 1.00 d . . .
C(14) C 0.0229(1) 0.5256(4) 0.3817(2) 0.055(1) Uani 1.00 d . . .
C(15) C 0.1177(1) 0.4480(3) 0.4909(2) 0.0489(9) Uani 1.00 d . . .
C(16) C 0.1276(2) 0.6344(3) 0.4210(2) 0.0494(10) Uani 1.00 d . . .
C(17) C 0.1294(2) 0.6856(3) 0.3386(3) 0.060(1) Uani 1.00 d . . .
C(18) C 0.2351(2) 0.6079(4) 0.3381(3) 0.065(1) Uani 1.00 d . . .
C(19) C 0.1538(3) 0.6160(6) 0.2044(4) 0.051(1) Uiso 0.60 d P . .
C(20) C 0.1287(4) 0.6506(9) 0.2088(6) 0.047(2) Uiso 0.40 d P . .
C(21) C 0.0875(3) 0.5712(6) 0.1518(4) 0.052(1) Uiso 0.60 d P . .
C(22) C 0.1288(4) 0.5396(8) 0.1509(5) 0.042(2) Uiso 0.40 d P . .
C(23) C 0.1037(2) 0.3424(4) 0.1284(2) 0.072(1) Uani 1.00 d . . .
C(24) C 0.0091(2) 0.4360(5) 0.1395(2) 0.088(2) Uani 1.00 d . . .
H(1) H 0.3454(2) 0.8112(3) 0.7454(3) 0.072(2) Uiso 1.00 calc . . .
H(2) H 0.3011(2) 0.8805(3) 0.6626(3) 0.071(2) Uiso 1.00 calc . . .
H(3) H 0.3772(2) 0.9082(3) 0.7005(3) 0.071(2) Uiso 1.00 calc . . .
H(4) H 0.3907(2) 0.8616(3) 0.5329(2) 0.070(2) Uiso 1.00 calc . . .
H(5) H 0.3145(2) 0.8345(3) 0.4947(2) 0.070(2) Uiso 1.00 calc . . .
H(6) H 0.3654(2) 0.7390(3) 0.4823(2) 0.069(2) Uiso 1.00 calc . . .
H(7) H 0.4813(1) 0.3521(3) 0.8369(2) 0.045(1) Uiso 1.00 calc . . .
H(8) H 0.4693(1) 0.4184(3) 0.9151(2) 0.045(1) Uiso 1.00 calc . . .
H(9) H 0.4916(1) 0.4947(3) 0.8486(2) 0.045(1) Uiso 1.00 calc . . .
H(10) H 0.3759(2) 0.5481(3) 0.8923(2) 0.057(1) Uiso 1.00 calc . . .
H(11) H 0.3283(2) 0.5745(3) 0.7982(2) 0.057(1) Uiso 1.00 calc . . .
H(12) H 0.4008(2) 0.6259(3) 0.8289(2) 0.058(1) Uiso 1.00 calc . . .
H(13) H 0.3086(1) 0.3698(3) 0.7881(2) 0.047(1) Uiso 1.00 calc . . .
H(14) H 0.3648(1) 0.3223(3) 0.8704(2) 0.047(1) Uiso 1.00 calc . . .
H(15) H 0.4076(1) 0.2084(3) 0.7842(2) 0.044(1) Uiso 1.00 calc . . .
H(16) H 0.3336(1) 0.1706(3) 0.7662(2) 0.044(1) Uiso 1.00 calc . . .
H(17) H 0.2655(1) 0.2873(3) 0.5663(2) 0.048(1) Uiso 1.00 calc . . .
H(18) H 0.2538(1) 0.3210(3) 0.6528(2) 0.048(1) Uiso 1.00 calc . . .
H(19) H 0.2594(1) 0.1826(3) 0.6289(2) 0.048(1) Uiso 1.00 calc . . .
H(20) H 0.3566(2) 0.1119(3) 0.6124(2) 0.050(1) Uiso 1.00 calc . . .
H(21) H 0.4245(2) 0.1690(3) 0.6689(2) 0.051(1) Uiso 1.00 calc . . .
H(22) H 0.4135(2) 0.1938(3) 0.5273(2) 0.054(1) Uiso 1.00 calc . . .
H(23) H 0.3458(2) 0.2612(3) 0.5114(2) 0.054(1) Uiso 1.00 calc . . .
H(24) H 0.4321(2) 0.5152(3) 0.5088(2) 0.055(1) Uiso 1.00 calc . . .
H(25) H 0.3633(2) 0.4496(3) 0.4702(2) 0.055(1) Uiso 1.00 calc . . .
H(26) H 0.4262(2) 0.3930(3) 0.4560(2) 0.055(1) Uiso 1.00 calc . . .
H(27) H 0.5116(1) 0.3071(3) 0.5736(2) 0.058(1) Uiso 1.00 calc . . .
H(28) H 0.5049(1) 0.3020(3) 0.6656(2) 0.058(1) Uiso 1.00 calc . . .
H(29) H 0.5150(1) 0.4288(3) 0.6262(2) 0.058(1) Uiso 1.00 calc . . .
H(30) H 0.2207(2) 0.0214(4) 0.4563(2) 0.071(2) Uiso 1.00 calc . . .
H(31) H 0.1457(2) -0.0106(4) 0.4365(2) 0.071(2) Uiso 1.00 calc . . .
H(32) H 0.1761(2) 0.1067(4) 0.4909(2) 0.071(2) Uiso 1.00 calc . . .
H(33) H 0.1469(2) 0.0796(3) 0.2048(2) 0.064(2) Uiso 1.00 calc . . .
H(34) H 0.1269(2) -0.0276(3) 0.2550(2) 0.064(2) Uiso 1.00 calc . . .
H(35) H 0.2018(2) 0.0044(3) 0.2742(2) 0.064(2) Uiso 1.00 calc . . .
H(36) H 0.0072(1) 0.5690(4) 0.3278(2) 0.062(2) Uiso 1.00 calc . . .
H(37) H 0.0109(1) 0.5701(4) 0.4247(2) 0.062(2) Uiso 1.00 calc . . .
H(38) H 0.0034(1) 0.4450(4) 0.3747(2) 0.062(2) Uiso 1.00 calc . . .
H(39) H 0.0966(1) 0.3690(3) 0.4841(2) 0.055(1) Uiso 1.00 calc . . .
H(40) H 0.1068(1) 0.4946(3) 0.5338(2) 0.055(1) Uiso 1.00 calc . . .
H(41) H 0.1649(1) 0.4371(3) 0.5086(2) 0.055(1) Uiso 1.00 calc . . .
H(42) H 0.1723(2) 0.6249(3) 0.4592(2) 0.059(1) Uiso 1.00 calc . . .
H(43) H 0.1044(2) 0.6900(3) 0.4463(2) 0.059(1) Uiso 1.00 calc . . .
H(44) H 0.0848(2) 0.6973(3) 0.3007(3) 0.071(2) Uiso 1.00 calc . . .
H(45) H 0.1523(2) 0.7631(3) 0.3482(3) 0.071(2) Uiso 1.00 calc . . .
H(46) H 0.2558(2) 0.5504(4) 0.3108(3) 0.077(2) Uiso 1.00 calc . . .
H(47) H 0.2474(2) 0.5889(4) 0.3985(3) 0.077(2) Uiso 1.00 calc . . .
H(48) H 0.2493(2) 0.6899(4) 0.3312(3) 0.077(2) Uiso 1.00 calc . . .
H(49) H 0.0942(2) 0.3625(4) 0.0686(2) 0.081(2) Uiso 1.00 calc . . .
H(50) H 0.0805(2) 0.2685(4) 0.1331(2) 0.081(2) Uiso 1.00 calc . . .
H(51) H 0.1505(2) 0.3299(4) 0.1552(2) 0.081(2) Uiso 1.00 calc . . .
H(52) H -0.0077(2) 0.4599(5) 0.0799(2) 0.098(2) Uiso 1.00 calc . . .
H(53) H -0.0081(2) 0.4904(5) 0.1729(2) 0.098(2) Uiso 1.00 calc . . .
H(54) H -0.0045(2) 0.3531(5) 0.1454(2) 0.098(2) Uiso 1.00 calc . . .

loop_
_atom_site_aniso_label
_atom_site_aniso_U_11
_atom_site_aniso_U_22
_atom_site_aniso_U_33
_atom_site_aniso_U_12
_atom_site_aniso_U_13
_atom_site_aniso_U_23
Fe(1) 0.0252(2) 0.0252(2) 0.0201(2) -0.0031(2) 0.0068(1) 0.0014(2)
Fe(2) 0.0232(2) 0.0411(3) 0.0322(2) -0.0009(2) 0.0093(2) -0.0003(2)
S(1) 0.0324(4) 0.0368(4) 0.0376(4) -0.0121(3) 0.0081(3) 0.0000(3)
S(2) 0.0244(3) 0.0437(5) 0.0465(4) -0.0018(4) 0.0000(3) 0.0141(3)
S(3) 0.0288(4) 0.0506(5) 0.0645(6) -0.0121(4) 0.0147(4) -0.0075(3)
S(4) 0.0223(3) 0.0443(5) 0.0476(4) -0.0002(4) 0.0090(3) -0.0019(3)
Si(1) 0.0406(5) 0.0351(5) 0.0420(5) -0.0011(4) 0.0106(4) 0.0110(4)
Si(2) 0.0344(4) 0.0427(5) 0.0402(5) -0.0049(4) 0.0093(4) -0.0055(4)
N(1) 0.032(1) 0.032(1) 0.023(1) -0.0024(10) 0.0094(9) 0.0008(10)
N(2) 0.028(1) 0.028(1) 0.033(1) -0.007(1) 0.0115(10) -0.0041(9)
N(3) 0.036(1) 0.037(1) 0.028(1) 0.000(1) 0.016(1) 0.004(1)
N(4) 0.031(1) 0.045(2) 0.034(1) 0.007(1) 0.012(1) 0.006(1)
N(5) 0.054(2) 0.053(2) 0.040(2) -0.017(1) 0.017(1) 0.002(1)
N(6) 0.059(2) 0.047(2) 0.036(1) 0.000(1) 0.003(1) -0.003(1)
C(1) 0.068(2) 0.039(2) 0.072(3) 0.009(2) 0.022(2) 0.007(2)
C(2) 0.065(2) 0.057(2) 0.052(2) -0.010(2) 0.006(2) 0.027(2)
C(3) 0.038(2) 0.044(2) 0.031(2) 0.000(1) 0.000(1) 0.005(1)
C(4) 0.059(2) 0.045(2) 0.040(2) 0.006(2) 0.023(2) -0.007(2)
C(5) 0.042(2) 0.048(2) 0.029(1) -0.007(1) 0.015(1) 0.009(1)
C(6) 0.040(2) 0.031(2) 0.040(2) -0.005(1) 0.013(1) 0.010(1)
C(7) 0.034(2) 0.042(2) 0.043(2) -0.012(1) 0.007(1) -0.001(1)
C(8) 0.051(2) 0.029(2) 0.046(2) -0.004(1) 0.019(2) -0.007(1)
C(9) 0.057(2) 0.042(2) 0.036(2) -0.002(1) 0.018(1) -0.010(2)
C(10) 0.052(2) 0.060(2) 0.026(1) 0.002(1) 0.016(1) 0.006(2)
C(11) 0.044(2) 0.061(2) 0.041(2) 0.010(2) 0.018(1) 0.009(2)
C(12) 0.069(2) 0.062(3) 0.047(2) -0.014(2) 0.012(2) 0.001(2)
C(13) 0.053(2) 0.048(2) 0.057(2) -0.002(2) 0.016(2) -0.011(2)
C(14) 0.031(2) 0.076(3) 0.048(2) 0.014(2) 0.012(1) 0.005(2)
C(15) 0.040(2) 0.068(2) 0.030(2) 0.005(2) 0.008(1) 0.008(2)
C(16) 0.053(2) 0.047(2) 0.048(2) 0.006(2) 0.014(2) -0.004(2)
C(17) 0.060(2) 0.043(2) 0.074(3) -0.007(2) 0.011(2) 0.011(2)
C(18) 0.053(2) 0.062(3) 0.076(3) -0.024(2) 0.029(2) 0.001(2)
C(23) 0.052(2) 0.104(3) 0.046(2) 0.019(2) 0.019(2) -0.007(2)
C(24) 0.072(3) 0.126(4) 0.047(2) 0.061(2) -0.010(2) -0.016(3)

loop_
_atom_type_symbol
_atom_type_description
_atom_type_scat_dispersion_real
_atom_type_scat_dispersion_imag
_atom_type_scat_source
C C 0.003 0.002
;
International Tables for Crystallography
(1992, Vol. C, Tables 4.2.6.8 and 6.1.1.4)
;
H H 0.000 0.000
;
International Tables for Crystallography
(1992, Vol. C, Table 6.1.1.4)
;
N N 0.006 0.003
;
International Tables for Crystallography
(1992, Vol. C, Tables 4.2.6.8 and 6.1.1.4)
;
Fe Fe 0.346 0.844
;
International Tables for Crystallography
(1992, Vol. C, Tables 4.2.6.8 and 6.1.1.4)
;
S S 0.125 0.123
;
International Tables for Crystallography
(1992, Vol. C, Tables 4.2.6.8 and 6.1.1.4)
;
Si Si 0.082 0.070
;
International Tables for Crystallography
(1992, Vol. C, Tables 4.2.6.8 and 6.1.1.4)
;

loop_
_geom_torsion_atom_site_label_1
_geom_torsion_atom_site_label_2
_geom_torsion_atom_site_label_3
_geom_torsion_atom_site_label_4
_geom_torsion
_geom_torsion_site_symmetry_1
_geom_torsion_site_symmetry_2
_geom_torsion_site_symmetry_3
_geom_torsion_site_symmetry_4
_geom_torsion_publ_flag
Fe(1) S(1) Si(1) S(2) 1.3 . . . . yes
Fe(1) S(1) Si(1) C(1) -121.7 . . . . yes
Fe(1) S(1) Si(1) C(2) 121.8 . . . . yes
Fe(1) S(2) Si(1) S(1) -1.3 . . . . yes
Fe(1) S(2) Si(1) C(1) 121.2 . . . . yes
Fe(1) S(2) Si(1) C(2) -120.7 . . . . yes
Fe(1) N(1) C(5) C(6) -45.6 . . . . yes
Fe(1) N(2) C(6) C(5) -38.0 . . . . yes
Fe(1) N(2) C(8) C(9) 39.8 . . . . yes
Fe(1) N(3) C(9) C(8) 41.5 . . . . yes
Fe(2) S(3) Si(2) S(4) -5.1 . . . . yes
Fe(2) S(3) Si(2) C(12) -126.5 . . . . yes
Fe(2) S(3) Si(2) C(13) 117.2 . . . . yes
Fe(2) S(4) Si(2) S(3) 5.2 . . . . yes
Fe(2) S(4) Si(2) C(12) 126.8 . . . . yes
Fe(2) S(4) Si(2) C(13) -116.5 . . . . yes
Fe(2) N(4) C(16) C(17) -37.8 . . . . yes
Fe(2) N(5) C(17) C(16) -44.4 . . . . yes
Fe(2) N(5) C(19) C(20) -102.5 . . . . yes
Fe(2) N(5) C(19) C(21) -43.1 . . . . yes
Fe(2) N(5) C(19) C(22) -0.7 . . . . yes
Fe(2) N(5) C(20) C(19) 85.9 . . . . yes
Fe(2) N(5) C(20) C(21) 7.3 . . . . yes
Fe(2) N(5) C(20) C(22) 45.1 . . . . yes
Fe(2) N(6) C(21) C(19) -43.4 . . . . yes
Fe(2) N(6) C(21) C(20) -17.0 . . . . yes
Fe(2) N(6) C(21) C(22) -88.8 . . . . yes
Fe(2) N(6) C(22) C(19) 32.5 . . . . yes
Fe(2) N(6) C(22) C(20) 55.8 . . . . yes
Fe(2) N(6) C(22) C(21) 102.7 . . . . yes
S(1) Fe(1) S(2) Si(1) 1.1 . . . . yes
S(1) Fe(1) N(1) C(3) 62.1 . . . . yes
S(1) Fe(1) N(1) C(4) -58.1 . . . . yes
S(1) Fe(1) N(1) C(5) -176.2 . . . . yes
S(1) Fe(1) N(2) C(6) -61.6 . . . . yes
S(1) Fe(1) N(2) C(7) 178.1 . . . . yes
S(1) Fe(1) N(2) C(8) 57.3 . . . . yes
S(1) Fe(1) N(3) C(9) 179.2 . . . . yes
S(1) Fe(1) N(3) C(10) 61.7 . . . . yes
S(1) Fe(1) N(3) C(11) -58.4 . . . . yes
S(2) Fe(1) S(1) Si(1) -1.1 . . . . yes
S(2) Fe(1) N(1) C(3) 154.1 . . . . yes
S(2) Fe(1) N(1) C(4) 33.9 . . . . yes
S(2) Fe(1) N(1) C(5) -84.2 . . . . yes
S(2) Fe(1) N(2) C(6) 115.7 . . . . yes
S(2) Fe(1) N(2) C(7) -4.6 . . . . yes
S(2) Fe(1) N(2) C(8) -125.4 . . . . yes
S(2) Fe(1) N(3) C(9) 86.5 . . . . yes
S(2) Fe(1) N(3) C(10) -31.0 . . . . yes
S(2) Fe(1) N(3) C(11) -151.1 . . . . yes
S(3) Fe(2) S(4) Si(2) -4.3 . . . . yes
S(3) Fe(2) N(4) C(14) 58.4 . . . . yes
S(3) Fe(2) N(4) C(15) -61.4 . . . . yes
S(3) Fe(2) N(4) C(16) -179.3 . . . . yes
S(3) Fe(2) N(5) C(17) -51.3 . . . . yes
S(3) Fe(2) N(5) C(18) -174.1 . . . . yes
S(3) Fe(2) N(5) C(19) 75.3 . . . . yes
S(3) Fe(2) N(5) C(20) 48.2 . . . . yes
S(3) Fe(2) N(6) C(21) -156.7 . . . . yes
S(3) Fe(2) N(6) C(22) 165.7 . . . . yes
S(3) Fe(2) N(6) C(23) 67.0 . . . . yes
S(3) Fe(2) N(6) C(24) -50.4 . . . . yes
S(4) Fe(2) S(3) Si(2) 4.4 . . . . yes
S(4) Fe(2) N(4) C(14) 151.3 . . . . yes
S(4) Fe(2) N(4) C(15) 31.4 . . . . yes
S(4) Fe(2) N(4) C(16) -86.5 . . . . yes
S(4) Fe(2) N(5) C(17) 135.6 . . . . yes
S(4) Fe(2) N(5) C(18) 12.8 . . . . yes
S(4) Fe(2) N(5) C(19) -97.8 . . . . yes
S(4) Fe(2) N(5) C(20) -124.9 . . . . yes
S(4) Fe(2) N(6) C(21) 111.3 . . . . yes
S(4) Fe(2) N(6) C(22) 73.7 . . . . yes
S(4) Fe(2) N(6) C(23) -25.0 . . . . yes
S(4) Fe(2) N(6) C(24) -142.3 . . . . yes
Si(1) S(1) Fe(1) N(1) 105.9 . . . . yes
Si(1) S(1) Fe(1) N(2) 176.3 . . . . yes
Si(1) S(1) Fe(1) N(3) -115.2 . . . . yes
Si(1) S(2) Fe(1) N(1) -95.1 . . . . yes
Si(1) S(2) Fe(1) N(2) -178.2 . . . . yes
Si(1) S(2) Fe(1) N(3) 97.5 . . . . yes
Si(2) S(3) Fe(2) N(4) 122.8 . . . . yes
Si(2) S(3) Fe(2) N(5) -168.8 . . . . yes
Si(2) S(3) Fe(2) N(6) -109.8 . . . . yes
Si(2) S(4) Fe(2) N(4) -101.7 . . . . yes
Si(2) S(4) Fe(2) N(5) 174.5 . . . . yes
Si(2) S(4) Fe(2) N(6) 92.1 . . . . yes
N(1) Fe(1) N(2) C(6) 10.7 . . . . yes
N(1) Fe(1) N(2) C(7) -109.5 . . . . yes
N(1) Fe(1) N(2) C(8) 129.7 . . . . yes
N(1) Fe(1) N(3) C(9) -75.6 . . . . yes
N(1) Fe(1) N(3) C(10) 166.9 . . . . yes
N(1) Fe(1) N(3) C(11) 46.8 . . . . yes
N(1) C(5) C(6) N(2) 58.3 . . . . yes
N(2) Fe(1) N(1) C(3) -103.9 . . . . yes
N(2) Fe(1) N(1) C(4) 135.9 . . . . yes
N(2) Fe(1) N(1) C(5) 17.8 . . . . yes
N(2) Fe(1) N(3) C(9) -14.6 . . . . yes
N(2) Fe(1) N(3) C(10) -132.1 . . . . yes
N(2) Fe(1) N(3) C(11) 107.8 . . . . yes
N(2) C(8) C(9) N(3) -56.2 . . . . yes
N(3) Fe(1) N(1) C(3) -43.0 . . . . yes
N(3) Fe(1) N(1) C(4) -163.2 . . . . yes
N(3) Fe(1) N(1) C(5) 78.7 . . . . yes
N(3) Fe(1) N(2) C(6) -132.2 . . . . yes
N(3) Fe(1) N(2) C(7) 107.6 . . . . yes
N(3) Fe(1) N(2) C(8) -13.2 . . . . yes
N(4) Fe(2) N(5) C(17) 18.4 . . . . yes
N(4) Fe(2) N(5) C(18) -104.4 . . . . yes
N(4) Fe(2) N(5) C(19) 145.0 . . . . yes
N(4) Fe(2) N(5) C(20) 118.0 . . . . yes
N(4) Fe(2) N(6) C(21) -53.7 . . . . yes
N(4) Fe(2) N(6) C(22) -91.3 . . . . yes
N(4) Fe(2) N(6) C(23) 170.0 . . . . yes
N(4) Fe(2) N(6) C(24) 52.6 . . . . yes
N(4) C(16) C(17) N(5) 57.4 . . . . yes
N(5) Fe(2) N(4) C(14) -112.3 . . . . yes
N(5) Fe(2) N(4) C(15) 127.8 . . . . yes
N(5) Fe(2) N(4) C(16) 9.9 . . . . yes
N(5) Fe(2) N(6) C(21) 14.8 . . . . yes
N(5) Fe(2) N(6) C(22) -22.8 . . . . yes
N(5) Fe(2) N(6) C(23) -121.6 . . . . yes
N(5) Fe(2) N(6) C(24) 121.1 . . . . yes
N(5) C(19) C(20) C(21) 117.8 . . . . yes
N(5) C(19) C(20) C(22) 121.6 . . . . yes
N(5) C(19) C(21) N(6) 59.3 . . . . yes
N(5) C(19) C(21) C(20) -66.5 . . . . yes
N(5) C(19) C(21) C(22) 119.1 . . . . yes
N(5) C(19) C(22) N(6) -22.1 . . . . yes
N(5) C(19) C(22) C(20) -86.0 . . . . yes
N(5) C(19) C(22) C(21) -80.7 . . . . yes
N(5) C(20) C(19) C(21) -117.8 . . . . yes
N(5) C(20) C(19) C(22) -121.6 . . . . yes
N(5) C(20) C(21) N(6) 6.6 . . . . yes
N(5) C(20) C(21) C(19) 72.7 . . . . yes
N(5) C(20) C(21) C(22) 77.2 . . . . yes
N(5) C(20) C(22) N(6) -66.8 . . . . yes
N(5) C(20) C(22) C(19) 58.1 . . . . yes
N(5) C(20) C(22) C(21) -115.8 . . . . yes
N(6) Fe(2) N(4) C(14) -44.2 . . . . yes
N(6) Fe(2) N(4) C(15) -164.1 . . . . yes
N(6) Fe(2) N(4) C(16) 78.0 . . . . yes
N(6) Fe(2) N(5) C(17) -111.7 . . . . yes
N(6) Fe(2) N(5) C(18) 125.6 . . . . yes
N(6) Fe(2) N(5) C(19) 14.9 . . . . yes
N(6) Fe(2) N(5) C(20) -12.1 . . . . yes
N(6) C(21) C(19) C(20) 125.8 . . . . yes
N(6) C(21) C(19) C(22) -59.8 . . . . yes
N(6) C(21) C(20) C(19) -66.1 . . . . yes
N(6) C(21) C(20) C(22) -70.7 . . . . yes
N(6) C(21) C(22) C(19) 123.8 . . . . yes
N(6) C(21) C(22) C(20) 126.4 . . . . yes
N(6) C(22) C(19) C(20) 63.9 . . . . yes
N(6) C(22) C(19) C(21) 58.6 . . . . yes
N(6) C(22) C(20) C(19) -124.9 . . . . yes
N(6) C(22) C(20) C(21) 49.1 . . . . yes
N(6) C(22) C(21) C(19) -123.8 . . . . yes
N(6) C(22) C(21) C(20) -126.4 . . . . yes
C(3) N(1) C(5) C(6) 75.3 . . . . yes
C(4) N(1) C(5) C(6) -165.3 . . . . yes
C(5) C(6) N(2) C(7) 82.2 . . . . yes
C(5) C(6) N(2) C(8) -154.9 . . . . yes
C(6) N(2) C(8) C(9) 156.5 . . . . yes
C(7) N(2) C(8) C(9) -80.7 . . . . yes
C(8) C(9) N(3) C(10) 161.0 . . . . yes
C(8) C(9) N(3) C(11) -79.8 . . . . yes
C(14) N(4) C(16) C(17) 83.5 . . . . yes
C(15) N(4) C(16) C(17) -157.1 . . . . yes
C(16) C(17) N(5) C(18) 79.2 . . . . yes
C(16) C(17) N(5) C(19) -162.9 . . . . yes
C(16) C(17) N(5) C(20) -156.0 . . . . yes
C(17) N(5) C(19) C(20) 15.8 . . . . yes
C(17) N(5) C(19) C(21) 75.3 . . . . yes
C(17) N(5) C(19) C(22) 117.7 . . . . yes
C(17) N(5) C(20) C(19) -166.1 . . . . yes
C(17) N(5) C(20) C(21) 115.2 . . . . yes
C(17) N(5) C(20) C(22) 153.1 . . . . yes
C(18) N(5) C(19) C(20) 139.0 . . . . yes
C(18) N(5) C(19) C(21) -161.6 . . . . yes
C(18) N(5) C(19) C(22) -119.2 . . . . yes
C(18) N(5) C(20) C(19) -48.2 . . . . yes
C(18) N(5) C(20) C(21) -126.8 . . . . yes
C(18) N(5) C(20) C(22) -89.0 . . . . yes
C(19) N(5) C(20) C(21) -78.7 . . . . yes
C(19) N(5) C(20) C(22) -40.8 . . . . yes
C(19) C(20) C(21) C(22) 4.5 . . . . yes
C(19) C(20) C(22) C(21) -173.9 . . . . yes
C(19) C(21) N(6) C(22) 45.4 . . . . yes
C(19) C(21) N(6) C(23) 85.9 . . . . yes
C(19) C(21) N(6) C(24) -159.8 . . . . yes
C(19) C(21) C(20) C(22) -4.5 . . . . yes
C(19) C(21) C(22) C(20) 2.6 . . . . yes
C(19) C(22) N(6) C(21) -70.2 . . . . yes
C(19) C(22) N(6) C(23) 143.1 . . . . yes
C(19) C(22) N(6) C(24) -103.0 . . . . yes
C(19) C(22) C(20) C(21) 173.9 . . . . yes
C(19) C(22) C(21) C(20) -2.6 . . . . yes
C(20) N(5) C(19) C(21) 59.4 . . . . yes
C(20) N(5) C(19) C(22) 101.8 . . . . yes
C(20) C(19) C(21) C(22) -174.4 . . . . yes
C(20) C(19) C(22) C(21) 5.3 . . . . yes
C(20) C(21) N(6) C(22) 71.8 . . . . yes
C(20) C(21) N(6) C(23) 112.3 . . . . yes
C(20) C(21) N(6) C(24) -133.4 . . . . yes
C(20) C(21) C(19) C(22) 174.4 . . . . yes
C(20) C(22) N(6) C(21) -46.9 . . . . yes
C(20) C(22) N(6) C(23) 166.4 . . . . yes
C(20) C(22) N(6) C(24) -79.8 . . . . yes
C(20) C(22) C(19) C(21) -5.3 . . . . yes
C(21) C(19) C(20) C(22) 3.7 . . . . yes
C(21) C(20) C(19) C(22) -3.7 . . . . yes
C(21) C(22) N(6) C(23) -146.7 . . . . yes
C(21) C(22) N(6) C(24) -32.9 . . . . yes
C(22) C(21) N(6) C(23) 40.5 . . . . yes
C(22) C(21) N(6) C(24) 154.8 . . . . yes
C(22) C(21) N(6) C(24) 154.8 . . . . yes
